data_4342207
loop_
_publ_author_name
'Allampally, Naveen Kumar'
'Daniliuc, Constantin-Gabriel'
'Strassert, Cristian A.'
'De Cola, Luisa'

_publ_section_title
;
 Tuning the Structural and Photophysical Properties of Cationic Pt(II)
 Complexes Bearing Neutral Bis(triazolyl)pyridine Ligands.
;
_journal_issue 4
_journal_name_full 'Inorganic chemistry'
_journal_page_first 1588
_journal_page_last 1596
_journal_paper_doi 10.1021/ic5025636
_journal_volume 54
_journal_year 2015
_chemical_formula_sum 'C29 H35 N7'
_chemical_formula_weight 481.64
_chemical_name_systematic
; 
 ? 
;
_space_group_IT_number 14
_symmetry_cell_setting monoclinic
_symmetry_space_group_name_Hall '-P 2ybc'
_symmetry_space_group_name_H-M 'P 1 21/c 1'
_atom_sites_solution_hydrogens geom
_atom_sites_solution_primary direct
_atom_sites_solution_secondary difmap
_audit_creation_method SHELXL-97
_cell_angle_alpha 90.00
_cell_angle_beta 96.767(1)
_cell_angle_gamma 90.00
_cell_formula_units_Z 4
_cell_length_a 18.8888(4)
_cell_length_b 11.6902(2)
_cell_length_c 11.2906(2)
_cell_measurement_reflns_used 5323
_cell_measurement_temperature 223(2)
_cell_measurement_theta_max 27.88
_cell_measurement_theta_min 4.08
_cell_volume 2475.75(8)
_computing_cell_refinement 'Collect (Nonius B.V., 1998)'
_computing_data_collection 'Collect (Nonius B.V., 1998)'
_computing_data_reduction 'Denzo-SMN (Otwinowski & Minor, 1997)'
_computing_molecular_graphics 'XP (BrukerAXS, 2000)'
_computing_publication_material 'SHELXL-97 (Sheldrick, 1997)'
_computing_structure_refinement 'SHELXL-97 (Sheldrick, 1997)'
_computing_structure_solution 'SHELXS-97 (Sheldrick, 1990)'
_diffrn_ambient_temperature 223(2)
_diffrn_measured_fraction_theta_full 0.977
_diffrn_measured_fraction_theta_max 0.977
_diffrn_measurement_device_type 'Nonius KappaCCD APEXII'
_diffrn_measurement_method '\w and \f scans'
_diffrn_radiation_monochromator 'Montel mirror'
_diffrn_radiation_source 'rotating anode Nonius FR591'
_diffrn_radiation_type MoK\a
_diffrn_radiation_wavelength 0.71073
_diffrn_reflns_av_R_equivalents 0.048
_diffrn_reflns_av_sigmaI/netI 0.0414
_diffrn_reflns_limit_h_max 24
_diffrn_reflns_limit_h_min -24
_diffrn_reflns_limit_k_max 15
_diffrn_reflns_limit_k_min -14
_diffrn_reflns_limit_l_max 14
_diffrn_reflns_limit_l_min -14
_diffrn_reflns_number 16558
_diffrn_reflns_theta_full 27.88
_diffrn_reflns_theta_max 27.88
_diffrn_reflns_theta_min 4.11
_exptl_absorpt_coefficient_mu 0.080
_exptl_absorpt_correction_T_max 0.9843
_exptl_absorpt_correction_T_min 0.9765
_exptl_absorpt_correction_type multi-scan
_exptl_absorpt_process_details 'Denzo (Otwinowski, Borek, Majewski & Minor, 2003)'
_exptl_crystal_colour yellow
_exptl_crystal_density_diffrn 1.292
_exptl_crystal_density_method 'not measured'
_exptl_crystal_description block
_exptl_crystal_F_000 1032
_exptl_crystal_size_max 0.30
_exptl_crystal_size_mid 0.23
_exptl_crystal_size_min 0.20
_refine_diff_density_max 0.296
_refine_diff_density_min -0.252
_refine_diff_density_rms 0.042
_refine_ls_extinction_method none
_refine_ls_goodness_of_fit_ref 1.064
_refine_ls_hydrogen_treatment constr
_refine_ls_matrix_type full
_refine_ls_number_parameters 353
_refine_ls_number_reflns 5779
_refine_ls_number_restraints 276
_refine_ls_restrained_S_all 1.131
_refine_ls_R_factor_all 0.0945
_refine_ls_R_factor_gt 0.0716
_refine_ls_shift/su_max 0.000
_refine_ls_shift/su_mean 0.000
_refine_ls_structure_factor_coef Fsqd
_refine_ls_weighting_details 'calc w=1/[\s^2^(Fo^2^)+(0.0411P)^2^+2.1032P] where P=(Fo^2^+2Fc^2^)/3'
_refine_ls_weighting_scheme calc
_refine_ls_wR_factor_gt 0.1511
_refine_ls_wR_factor_ref 0.1677
_reflns_number_gt 4410
_reflns_number_total 5779
_reflns_threshold_expression >2sigma(I)
_cod_data_source_file ic5025636_si_005.cif
_cod_data_source_block fro5995
_cod_depositor_comments 'Adding full bibliography for 4342206--4342209.cif.'
_cod_original_sg_symbol_H-M P21/c
_cod_database_code 4342207

loop_
_symmetry_equiv_pos_as_xyz
'x, y, z'
'-x, y+1/2, -z+1/2'
'-x, -y, -z'
'x, -y-1/2, z-1/2'

loop_
_atom_site_label
_atom_site_type_symbol
_atom_site_fract_x
_atom_site_fract_y
_atom_site_fract_z
_atom_site_U_iso_or_equiv
_atom_site_adp_type
_atom_site_occupancy
_atom_site_symmetry_multiplicity
_atom_site_calc_flag
_atom_site_refinement_flags
_atom_site_disorder_assembly
_atom_site_disorder_group
N1 N 0.24946(10) 0.05509(16) 0.27577(16) 0.0378(4) Uani 1 1 d . . .
C2A C 0.27829(12) 0.06494(19) 0.1730(2) 0.0377(5) Uani 1 1 d . . .
C2B C 0.21676(12) -0.04412(19) 0.2955(2) 0.0386(5) Uani 1 1 d . . .
C3A C 0.27529(13) -0.0221(2) 0.0887(2) 0.0446(5) Uani 1 1 d . . .
H3A H 0.2973 -0.0131 0.0188 0.053 Uiso 1 1 calc R . .
C3B C 0.20969(13) -0.1337(2) 0.2138(2) 0.0452(6) Uani 1 1 d . . .
H3B H 0.1850 -0.2008 0.2297 0.054 Uiso 1 1 calc R . .
C4 C 0.23970(14) -0.1219(2) 0.1089(2) 0.0479(6) Uani 1 1 d . . .
H4A H 0.2359 -0.1809 0.0520 0.057 Uiso 1 1 calc R . .
C5A C 0.31247(11) 0.17498(19) 0.15182(19) 0.0367(5) Uani 1 1 d . . .
N6A N 0.32757(11) 0.20591(18) 0.04085(17) 0.0453(5) Uani 1 1 d . . .
N7A N 0.35773(12) 0.30696(18) 0.04755(16) 0.0466(5) Uani 1 1 d . . .
N8A N 0.36248(10) 0.34092(16) 0.16289(15) 0.0370(4) Uani 1 1 d . . .
C9A C 0.33453(11) 0.26101(19) 0.22938(19) 0.0356(5) Uani 1 1 d . . .
H9A H 0.3309 0.2638 0.3117 0.043 Uiso 1 1 calc R . .
C10A C 0.39331(12) 0.45490(19) 0.19522(18) 0.0357(5) Uani 1 1 d . . .
C11A C 0.46933(13) 0.4605(2) 0.1627(2) 0.0441(5) Uani 1 1 d . . .
H11A H 0.4692 0.4474 0.0769 0.053 Uiso 1 1 calc R . .
H11B H 0.4984 0.4008 0.2056 0.053 Uiso 1 1 calc R . .
C12A C 0.34842(14) 0.5480(2) 0.1266(2) 0.0499(6) Uani 1 1 d . . .
H12A H 0.2993 0.5447 0.1464 0.060 Uiso 1 1 calc R . .
H12B H 0.3475 0.5354 0.0406 0.060 Uiso 1 1 calc R . .
C13A C 0.39361(15) 0.4740(2) 0.3291(2) 0.0487(6) Uani 1 1 d . . .
H13A H 0.4220 0.4144 0.3735 0.058 Uiso 1 1 calc R . .
H13B H 0.3448 0.4697 0.3503 0.058 Uiso 1 1 calc R . .
C14A C 0.50134(14) 0.5791(2) 0.1963(2) 0.0491(6) Uani 1 1 d . . .
H14A H 0.5508 0.5829 0.1755 0.059 Uiso 1 1 calc R . .
C15A C 0.38107(15) 0.6661(2) 0.1604(2) 0.0542(7) Uani 1 1 d . . .
H15A H 0.3522 0.7264 0.1162 0.065 Uiso 1 1 calc R . .
C16A C 0.42565(16) 0.5927(2) 0.3620(2) 0.0536(7) Uani 1 1 d . . .
H16A H 0.4261 0.6055 0.4488 0.064 Uiso 1 1 calc R . .
C17A C 0.45626(16) 0.6704(2) 0.1278(2) 0.0560(7) Uani 1 1 d . . .
H17A H 0.4769 0.7461 0.1470 0.067 Uiso 1 1 calc R . .
H17B H 0.4558 0.6578 0.0419 0.067 Uiso 1 1 calc R . .
C18A C 0.38056(16) 0.6845(2) 0.2938(3) 0.0619(8) Uani 1 1 d . . .
H18A H 0.3315 0.6807 0.3139 0.074 Uiso 1 1 calc R . .
H18B H 0.3998 0.7603 0.3163 0.074 Uiso 1 1 calc R . .
C19A C 0.50149(15) 0.5974(2) 0.3300(2) 0.0559(7) Uani 1 1 d . . .
H19A H 0.5303 0.5381 0.3738 0.067 Uiso 1 1 calc R . .
H19B H 0.5226 0.6720 0.3527 0.067 Uiso 1 1 calc R . .
C5B C 0.18467(12) -0.05066(19) 0.4078(2) 0.0387(5) Uani 1 1 d . . .
N6B N 0.15708(13) -0.14927(17) 0.4469(2) 0.0532(6) Uani 1 1 d . . .
N7B N 0.13002(13) -0.12788(17) 0.5471(2) 0.0527(6) Uani 1 1 d . . .
N8B N 0.14049(10) -0.01584(16) 0.57162(17) 0.0391(4) Uani 1 1 d . A .
C9B C 0.17433(12) 0.0338(2) 0.4868(2) 0.0405(5) Uani 1 1 d . . .
H9B H 0.1880 0.1108 0.4829 0.049 Uiso 1 1 calc R . .
C10B C 0.11141(12) 0.03873(19) 0.67389(19) 0.0383(5) Uani 1 1 d D . .
C11B C 0.0500(2) 0.1171(4) 0.6264(3) 0.0616(11) Uani 0.778(3) 1 d PD A 1
H11C H 0.0124 0.0720 0.5807 0.074 Uiso 0.778(3) 1 calc PR A 1
H11D H 0.0670 0.1742 0.5728 0.074 Uiso 0.778(3) 1 calc PR A 1
C12B C 0.0811(3) -0.0509(3) 0.7532(4) 0.0676(11) Uani 0.778(3) 1 d PD A 1
H12C H 0.1193 -0.1028 0.7859 0.081 Uiso 0.778(3) 1 calc PR A 1
H12D H 0.0447 -0.0963 0.7053 0.081 Uiso 0.778(3) 1 calc PR A 1
C13B C 0.16860(19) 0.1070(4) 0.7492(4) 0.0682(12) Uani 0.778(3) 1 d PD A 1
H13C H 0.1877 0.1658 0.6999 0.082 Uiso 0.778(3) 1 calc PR A 1
H13D H 0.2078 0.0562 0.7797 0.082 Uiso 0.778(3) 1 calc PR A 1
C14B C 0.0190(2) 0.1785(4) 0.7309(3) 0.0643(12) Uani 0.778(3) 1 d PD A 1
H14B H -0.0198 0.2310 0.6993 0.077 Uiso 0.778(3) 1 calc PR A 1
C15B C 0.0481(3) 0.0069(4) 0.8559(4) 0.0718(13) Uani 0.778(3) 1 d PD A 1
H15B H 0.0284 -0.0517 0.9063 0.086 Uiso 0.778(3) 1 calc PR A 1
C16B C 0.1370(2) 0.1647(4) 0.8554(4) 0.0698(13) Uani 0.778(3) 1 d PD A 1
H16B H 0.1744 0.2077 0.9056 0.084 Uiso 0.778(3) 1 calc PR A 1
C17B C -0.0100(2) 0.0864(4) 0.8052(5) 0.0774(14) Uani 0.778(3) 1 d PD A 1
H17C H -0.0322 0.1217 0.8703 0.093 Uiso 0.778(3) 1 calc PR A 1
H17D H -0.0467 0.0428 0.7557 0.093 Uiso 0.778(3) 1 calc PR A 1
C18B C 0.1051(3) 0.0738(5) 0.9285(4) 0.0832(16) Uani 0.778(3) 1 d PD A 1
H18C H 0.1428 0.0215 0.9619 0.100 Uiso 0.778(3) 1 calc PR A 1
H18D H 0.0849 0.1103 0.9951 0.100 Uiso 0.778(3) 1 calc PR A 1
C19B C 0.0792(3) 0.2456(3) 0.8000(4) 0.0639(11) Uani 0.778(3) 1 d PD A 1
H19C H 0.0605 0.2902 0.8629 0.077 Uiso 0.778(3) 1 calc PR A 1
H19D H 0.0996 0.2990 0.7463 0.077 Uiso 0.778(3) 1 calc PR A 1
C11C C 0.0311(4) 0.0397(13) 0.6502(11) 0.0616(11) Uani 0.222(3) 1 d PD A 2
H11E H 0.0118 -0.0375 0.6574 0.074 Uiso 0.222(3) 1 calc PR A 2
H11F H 0.0155 0.0687 0.5699 0.074 Uiso 0.222(3) 1 calc PR A 2
C12C C 0.1351(9) -0.0343(10) 0.7819(8) 0.0676(11) Uani 0.222(3) 1 d PD A 2
H12E H 0.1872 -0.0335 0.7992 0.081 Uiso 0.222(3) 1 calc PR A 2
H12F H 0.1193 -0.1135 0.7683 0.081 Uiso 0.222(3) 1 calc PR A 2
C13C C 0.1443(8) 0.1574(9) 0.6896(13) 0.0682(12) Uani 0.222(3) 1 d PD A 2
H13E H 0.1259 0.2069 0.6229 0.082 Uiso 0.222(3) 1 calc PR A 2
H13F H 0.1963 0.1527 0.6917 0.082 Uiso 0.222(3) 1 calc PR A 2
C14C C 0.0065(9) 0.1189(13) 0.7447(12) 0.0643(12) Uani 0.222(3) 1 d PD A 2
H14C H -0.0454 0.1332 0.7282 0.077 Uiso 0.222(3) 1 calc PR A 2
C15C C 0.1010(9) 0.0180(12) 0.8848(14) 0.0718(13) Uani 0.222(3) 1 d PD A 2
H15C H 0.1077 -0.0339 0.9545 0.086 Uiso 0.222(3) 1 calc PR A 2
C16C C 0.1246(8) 0.2061(15) 0.8068(11) 0.0698(13) Uani 0.222(3) 1 d PD A 2
H16C H 0.1497 0.2798 0.8229 0.084 Uiso 0.222(3) 1 calc PR A 2
C17C C 0.0225(9) 0.0464(19) 0.8559(16) 0.0774(14) Uani 0.222(3) 1 d PD A 2
H17E H -0.0047 -0.0250 0.8452 0.093 Uiso 0.222(3) 1 calc PR A 2
H17F H 0.0064 0.0872 0.9237 0.093 Uiso 0.222(3) 1 calc PR A 2
C18C C 0.1427(11) 0.1275(14) 0.9128(15) 0.0832(16) Uani 0.222(3) 1 d PD A 2
H18E H 0.1291 0.1628 0.9856 0.100 Uiso 0.222(3) 1 calc PR A 2
H18F H 0.1940 0.1116 0.9245 0.100 Uiso 0.222(3) 1 calc PR A 2
C19C C 0.0457(8) 0.2294(14) 0.7765(18) 0.0639(11) Uani 0.222(3) 1 d PD A 2
H19E H 0.0269 0.2649 0.8450 0.077 Uiso 0.222(3) 1 calc PR A 2
H19F H 0.0382 0.2826 0.7091 0.077 Uiso 0.222(3) 1 calc PR A 2

loop_
_atom_site_aniso_label
_atom_site_aniso_U_11
_atom_site_aniso_U_22
_atom_site_aniso_U_33
_atom_site_aniso_U_23
_atom_site_aniso_U_13
_atom_site_aniso_U_12
N1 0.0390(10) 0.0364(10) 0.0375(10) -0.0015(8) 0.0024(8) 0.0000(8)
C2A 0.0366(11) 0.0369(11) 0.0391(11) -0.0018(9) 0.0025(9) 0.0015(9)
C2B 0.0378(11) 0.0343(11) 0.0428(12) 0.0028(9) 0.0006(9) 0.0038(9)
C3A 0.0500(13) 0.0421(13) 0.0425(12) -0.0061(10) 0.0097(10) -0.0001(11)
C3B 0.0500(14) 0.0315(11) 0.0541(14) -0.0009(10) 0.0058(11) 0.0014(10)
C4 0.0564(15) 0.0371(12) 0.0498(14) -0.0088(11) 0.0050(12) 0.0016(11)
C5A 0.0357(11) 0.0387(12) 0.0357(11) -0.0020(9) 0.0047(9) -0.0001(9)
N6A 0.0561(12) 0.0466(12) 0.0331(10) -0.0046(8) 0.0053(9) -0.0073(10)
N7A 0.0624(13) 0.0471(12) 0.0308(9) -0.0050(8) 0.0071(9) -0.0094(10)
N8A 0.0424(10) 0.0393(10) 0.0295(9) -0.0018(7) 0.0046(8) -0.0042(8)
C9A 0.0351(11) 0.0396(11) 0.0325(10) -0.0003(9) 0.0060(8) -0.0011(9)
C10A 0.0393(11) 0.0359(11) 0.0318(10) -0.0019(9) 0.0038(9) -0.0041(9)
C11A 0.0467(13) 0.0398(12) 0.0473(13) 0.0026(10) 0.0119(11) 0.0021(10)
C12A 0.0478(14) 0.0495(14) 0.0504(14) -0.0015(12) -0.0031(11) 0.0052(12)
C13A 0.0604(15) 0.0511(15) 0.0356(12) -0.0047(10) 0.0105(11) -0.0134(12)
C14A 0.0409(13) 0.0488(14) 0.0590(15) 0.0005(12) 0.0111(11) -0.0084(11)
C15A 0.0623(17) 0.0382(13) 0.0593(16) 0.0009(12) -0.0039(13) 0.0088(12)
C16A 0.0706(17) 0.0513(15) 0.0395(13) -0.0097(11) 0.0091(12) -0.0180(13)
C17A 0.080(2) 0.0393(13) 0.0496(14) 0.0031(11) 0.0130(14) -0.0078(13)
C18A 0.0648(18) 0.0481(15) 0.0754(19) -0.0182(14) 0.0185(15) -0.0033(14)
C19A 0.0555(16) 0.0525(15) 0.0560(15) 0.0025(12) -0.0094(12) -0.0135(13)
C5B 0.0387(11) 0.0328(11) 0.0441(12) 0.0048(9) 0.0025(10) 0.0023(9)
N6B 0.0740(15) 0.0331(10) 0.0554(13) 0.0028(9) 0.0194(11) -0.0004(10)
N7B 0.0737(15) 0.0319(10) 0.0555(13) 0.0029(9) 0.0194(11) -0.0034(10)
N8B 0.0414(10) 0.0318(9) 0.0439(10) 0.0044(8) 0.0039(8) -0.0008(8)
C9B 0.0444(12) 0.0341(11) 0.0432(12) 0.0038(9) 0.0051(10) -0.0028(10)
C10B 0.0399(11) 0.0364(11) 0.0378(11) 0.0010(9) 0.0018(9) -0.0017(9)
C11B 0.068(2) 0.069(2) 0.0452(18) -0.0068(18) -0.0062(16) 0.030(2)
C12B 0.095(3) 0.0477(19) 0.067(2) 0.0069(17) 0.039(2) -0.004(2)
C13B 0.045(2) 0.085(3) 0.073(3) -0.032(2) 0.0036(18) -0.0093(19)
C14B 0.060(2) 0.059(3) 0.069(2) -0.012(2) -0.0134(18) 0.021(2)
C15B 0.092(4) 0.057(2) 0.072(3) 0.004(2) 0.035(3) 0.001(3)
C16B 0.048(2) 0.081(4) 0.075(3) -0.028(3) -0.015(2) 0.002(2)
C17B 0.051(3) 0.105(4) 0.077(3) -0.017(3) 0.015(2) -0.010(3)
C18B 0.092(4) 0.109(5) 0.049(2) 0.017(2) 0.007(2) 0.034(3)
C19B 0.076(4) 0.056(2) 0.060(2) -0.0119(18) 0.009(2) -0.010(2)
C11C 0.068(2) 0.069(2) 0.0452(18) -0.0068(18) -0.0062(16) 0.030(2)
C12C 0.095(3) 0.0477(19) 0.067(2) 0.0069(17) 0.039(2) -0.004(2)
C13C 0.045(2) 0.085(3) 0.073(3) -0.032(2) 0.0036(18) -0.0093(19)
C14C 0.060(2) 0.059(3) 0.069(2) -0.012(2) -0.0134(18) 0.021(2)
C15C 0.092(4) 0.057(2) 0.072(3) 0.004(2) 0.035(3) 0.001(3)
C16C 0.048(2) 0.081(4) 0.075(3) -0.028(3) -0.015(2) 0.002(2)
C17C 0.051(3) 0.105(4) 0.077(3) -0.017(3) 0.015(2) -0.010(3)
C18C 0.092(4) 0.109(5) 0.049(2) 0.017(2) 0.007(2) 0.034(3)
C19C 0.076(4) 0.056(2) 0.060(2) -0.0119(18) 0.009(2) -0.010(2)

loop_
_atom_type_symbol
_atom_type_description
_atom_type_scat_dispersion_real
_atom_type_scat_dispersion_imag
_atom_type_scat_source
C C 0.0033 0.0016 'International Tables Vol C Tables 4.2.6.8 and 6.1.1.4'
H H 0.0000 0.0000 'International Tables Vol C Tables 4.2.6.8 and 6.1.1.4'
N N 0.0061 0.0033 'International Tables Vol C Tables 4.2.6.8 and 6.1.1.4'

loop_
_geom_angle_atom_site_label_1
_geom_angle_atom_site_label_2
_geom_angle_atom_site_label_3
_geom_angle
C2A N1 C2B 117.25(19)
N1 C2A C3A 122.7(2)
N1 C2A C5A 116.47(19)
C3A C2A C5A 120.8(2)
N1 C2B C3B 123.3(2)
N1 C2B C5B 115.6(2)
C3B C2B C5B 121.0(2)
C4 C3A C2A 119.2(2)
C4 C3A H3A 120.4
C2A C3A H3A 120.4
C4 C3B C2B 118.5(2)
C4 C3B H3B 120.8
C2B C3B H3B 120.8
C3A C4 C3B 119.0(2)
C3A C4 H4A 120.5
C3B C4 H4A 120.5
C9A C5A N6A 108.2(2)
C9A C5A C2A 130.2(2)
N6A C5A C2A 121.58(19)
N7A N6A C5A 108.79(18)
N6A N7A N8A 107.40(18)
C9A N8A N7A 110.32(18)
C9A N8A C10A 130.96(18)
N7A N8A C10A 118.67(17)
N8A C9A C5A 105.29(19)
N8A C9A H9A 127.4
C5A C9A H9A 127.4
N8A C10A C11A 109.45(18)
N8A C10A C13A 109.29(18)
C11A C10A C13A 109.78(19)
N8A C10A C12A 109.61(18)
C11A C10A C12A 109.18(19)
C13A C10A C12A 109.5(2)
C10A C11A C14A 109.42(19)
C10A C11A H11A 109.8
C14A C11A H11A 109.8
C10A C11A H11B 109.8
C14A C11A H11B 109.8
H11A C11A H11B 108.2
C10A C12A C15A 109.2(2)
C10A C12A H12A 109.8
C15A C12A H12A 109.8
C10A C12A H12B 109.8
C15A C12A H12B 109.8
H12A C12A H12B 108.3
C10A C13A C16A 108.98(19)
C10A C13A H13A 109.9
C16A C13A H13A 109.9
C10A C13A H13B 109.9
C16A C13A H13B 109.9
H13A C13A H13B 108.3
C17A C14A C19A 109.9(2)
C17A C14A C11A 109.1(2)
C19A C14A C11A 108.9(2)
C17A C14A H14A 109.6
C19A C14A H14A 109.6
C11A C14A H14A 109.6
C17A C15A C18A 110.7(2)
C17A C15A C12A 109.2(2)
C18A C15A C12A 108.8(2)
C17A C15A H15A 109.4
C18A C15A H15A 109.4
C12A C15A H15A 109.4
C19A C16A C18A 109.9(2)
C19A C16A C13A 109.3(2)
C18A C16A C13A 109.4(2)
C19A C16A H16A 109.4
C18A C16A H16A 109.4
C13A C16A H16A 109.4
C15A C17A C14A 109.8(2)
C15A C17A H17A 109.7
C14A C17A H17A 109.7
C15A C17A H17B 109.7
C14A C17A H17B 109.7
H17A C17A H17B 108.2
C15A C18A C16A 109.4(2)
C15A C18A H18A 109.8
C16A C18A H18A 109.8
C15A C18A H18B 109.8
C16A C18A H18B 109.8
H18A C18A H18B 108.2
C16A C19A C14A 109.8(2)
C16A C19A H19A 109.7
C14A C19A H19A 109.7
C16A C19A H19B 109.7
C14A C19A H19B 109.7
H19A C19A H19B 108.2
C9B C5B N6B 108.2(2)
C9B C5B C2B 129.3(2)
N6B C5B C2B 122.5(2)
N7B N6B C5B 108.6(2)
N6B N7B N8B 107.33(19)
C9B N8B N7B 110.08(19)
C9B N8B C10B 128.41(19)
N7B N8B C10B 121.32(18)
N8B C9B C5B 105.8(2)
N8B C9B H9B 127.1
C5B C9B H9B 127.1
N8B C10B C11C 108.8(4)
N8B C10B C12C 106.5(5)
C11C C10B C12C 110.1(9)
N8B C10B C13B 111.0(2)
C11C C10B C13B 136.8(5)
C12C C10B C13B 73.8(7)
N8B C10B C13C 107.4(5)
C11C C10B C13C 113.7(8)
C12C C10B C13C 110.0(9)
C13B C10B C13C 37.1(6)
N8B C10B C11B 108.75(19)
C11C C10B C11B 39.3(6)
C12C C10B C11B 139.7(6)
C13B C10B C11B 110.0(3)
C13C C10B C11B 77.1(6)
N8B C10B C12B 111.1(2)
C11C C10B C12B 70.9(6)
C12C C10B C12B 40.4(6)
C13B C10B C12B 108.8(3)
C13C C10B C12B 137.0(6)
C11B C10B C12B 107.2(3)
C10B C11B C14B 110.4(3)
C10B C11B H11C 109.6
C14B C11B H11C 109.6
C10B C11B H11D 109.6
C14B C11B H11D 109.6
H11C C11B H11D 108.1
C10B C12B C15B 110.7(3)
C10B C12B H12C 109.5
C15B C12B H12C 109.5
C10B C12B H12D 109.5
C15B C12B H12D 109.5
H12C C12B H12D 108.1
C10B C13B C16B 110.3(3)
C10B C13B H13C 109.6
C16B C13B H13C 109.6
C10B C13B H13D 109.6
C16B C13B H13D 109.6
H13C C13B H13D 108.1
C17B C14B C19B 112.5(4)
C17B C14B C11B 106.7(4)
C19B C14B C11B 107.6(3)
C17B C14B H14B 110.0
C19B C14B H14B 110.0
C11B C14B H14B 110.0
C18B C15B C17B 109.4(4)
C18B C15B C12B 108.3(4)
C17B C15B C12B 109.1(4)
C18B C15B H15B 110.0
C17B C15B H15B 110.0
C12B C15B H15B 110.0
C18B C16B C19B 110.4(4)
C18B C16B C13B 109.3(4)
C19B C16B C13B 105.9(4)
C18B C16B H16B 110.4
C19B C16B H16B 110.4
C13B C16B H16B 110.4
C15B C17B C14B 111.0(3)
C15B C17B H17C 109.4
C14B C17B H17C 109.4
C15B C17B H17D 109.4
C14B C17B H17D 109.4
H17C C17B H17D 108.0
C15B C18B C16B 112.1(3)
C15B C18B H18C 109.2
C16B C18B H18C 109.2
C15B C18B H18D 109.2
C16B C18B H18D 109.2
H18C C18B H18D 107.9
C14B C19B C16B 110.3(3)
C14B C19B H19C 109.6
C16B C19B H19C 109.6
C14B C19B H19D 109.6
C16B C19B H19D 109.6
H19C C19B H19D 108.1
C10B C11C C14C 105.2(9)
C10B C11C H11E 110.7
C14C C11C H11E 110.7
C10B C11C H11F 110.7
C14C C11C H11F 110.7
H11E C11C H11F 108.8
C10B C12C C15C 106.1(10)
C10B C12C H12E 110.5
C15C C12C H12E 110.5
C10B C12C H12F 110.5
C15C C12C H12F 110.5
H12E C12C H12F 108.7
C10B C13C C16C 107.6(10)
C10B C13C H13E 110.2
C16C C13C H13E 110.2
C10B C13C H13F 110.2
C16C C13C H13F 110.2
H13E C13C H13F 108.5
C19C C14C C17C 103.7(14)
C19C C14C C11C 120.3(16)
C17C C14C C11C 101.1(12)
C19C C14C H14C 110.3
C17C C14C H14C 110.3
C11C C14C H14C 110.3
C17C C15C C18C 109.3(14)
C17C C15C C12C 114.6(15)
C18C C15C C12C 103.9(12)
C17C C15C H15C 109.6
C18C C15C H15C 109.6
C12C C15C H15C 109.6
C19C C16C C18C 114.3(16)
C19C C16C C13C 101.9(12)
C18C C16C C13C 113.8(15)
C19C C16C H16C 108.9
C18C C16C H16C 108.9
C13C C16C H16C 108.9
C14C C17C C15C 113.3(14)
C14C C17C H17E 108.9
C15C C17C H17E 108.9
C14C C17C H17F 108.9
C15C C17C H17F 108.9
H17E C17C H17F 107.7
C16C C18C C15C 106.5(14)
C16C C18C H18E 110.4
C15C C18C H18E 110.4
C16C C18C H18F 110.4
C15C C18C H18F 110.4
H18E C18C H18F 108.6
C14C C19C C16C 110.0(14)
C14C C19C H19E 109.7
C16C C19C H19E 109.7
C14C C19C H19F 109.7
C16C C19C H19F 109.7
H19E C19C H19F 108.2

loop_
_geom_bond_atom_site_label_1
_geom_bond_atom_site_label_2
_geom_bond_distance
N1 C2A 1.343(3)
N1 C2B 1.345(3)
C2A C3A 1.390(3)
C2A C5A 1.472(3)
C2B C3B 1.392(3)
C2B C5B 1.470(3)
C3A C4 1.378(3)
C3A H3A 0.9400
C3B C4 1.379(3)
C3B H3B 0.9400
C4 H4A 0.9400
C5A C9A 1.366(3)
C5A N6A 1.366(3)
N6A N7A 1.310(3)
N7A N8A 1.354(2)
N8A C9A 1.345(3)
N8A C10A 1.482(3)
C9A H9A 0.9400
C10A C11A 1.525(3)
C10A C13A 1.528(3)
C10A C12A 1.532(3)
C11A C14A 1.542(3)
C11A H11A 0.9800
C11A H11B 0.9800
C12A C15A 1.543(4)
C12A H12A 0.9800
C12A H12B 0.9800
C13A C16A 1.542(3)
C13A H13A 0.9800
C13A H13B 0.9800
C14A C17A 1.519(4)
C14A C19A 1.524(4)
C14A H14A 0.9900
C15A C17A 1.510(4)
C15A C18A 1.522(4)
C15A H15A 0.9900
C16A C19A 1.519(4)
C16A C18A 1.522(4)
C16A H16A 0.9900
C17A H17A 0.9800
C17A H17B 0.9800
C18A H18A 0.9800
C18A H18B 0.9800
C19A H19A 0.9800
C19A H19B 0.9800
C5B C9B 1.360(3)
C5B N6B 1.360(3)
N6B N7B 1.319(3)
N7B N8B 1.348(3)
N8B C9B 1.344(3)
N8B C10B 1.480(3)
C9B H9B 0.9400
C10B C11C 1.510(7)
C10B C12C 1.513(7)
C10B C13B 1.520(4)
C10B C13C 1.522(7)
C10B C11B 1.526(4)
C10B C12B 1.533(4)
C11B C14B 1.553(4)
C11B H11C 0.9800
C11B H11D 0.9800
C12B C15B 1.537(5)
C12B H12C 0.9800
C12B H12D 0.9800
C13B C16B 1.554(5)
C13B H13C 0.9800
C13B H13D 0.9800
C14B C17B 1.507(5)
C14B C19B 1.520(5)
C14B H14B 0.9900
C15B C18B 1.495(5)
C15B C17B 1.498(5)
C15B H15B 0.9900
C16B C18B 1.513(5)
C16B C19B 1.522(5)
C16B H16B 0.9900
C17B H17C 0.9800
C17B H17D 0.9800
C18B H18C 0.9800
C18B H18D 0.9800
C19B H19C 0.9800
C19B H19D 0.9800
C11C C14C 1.526(7)
C11C H11E 0.9800
C11C H11F 0.9800
C12C C15C 1.521(7)
C12C H12E 0.9800
C12C H12F 0.9800
C13C C16C 1.527(8)
C13C H13E 0.9800
C13C H13F 0.9800
C14C C19C 1.511(8)
C14C C17C 1.516(8)
C14C H14C 0.9900
C15C C17C 1.516(8)
C15C C18C 1.518(8)
C15C H15C 0.9900
C16C C19C 1.514(8)
C16C C18C 1.516(8)
C16C H16C 0.9900
C17C H17E 0.9800
C17C H17F 0.9800
C18C H18E 0.9800
C18C H18F 0.9800
C19C H19E 0.9800
C19C H19F 0.9800

loop_
_geom_torsion_atom_site_label_1
_geom_torsion_atom_site_label_2
_geom_torsion_atom_site_label_3
_geom_torsion_atom_site_label_4
_geom_torsion
C2B N1 C2A C3A 0.1(3)
C2B N1 C2A C5A 178.72(19)
C2A N1 C2B C3B -2.1(3)
C2A N1 C2B C5B -178.82(19)
N1 C2A C3A C4 1.9(4)
C5A C2A C3A C4 -176.7(2)
N1 C2B C3B C4 2.2(4)
C5B C2B C3B C4 178.7(2)
C2A C3A C4 C3B -1.8(4)
C2B C3B C4 C3A -0.1(4)
N1 C2A C5A C9A 16.8(4)
C3A C2A C5A C9A -164.5(2)
N1 C2A C5A N6A -163.5(2)
C3A C2A C5A N6A 15.2(3)
C9A C5A N6A N7A -0.1(3)
C2A C5A N6A N7A -179.9(2)
C5A N6A N7A N8A 0.4(3)
N6A N7A N8A C9A -0.5(3)
N6A N7A N8A C10A -178.52(19)
N7A N8A C9A C5A 0.5(2)
C10A N8A C9A C5A 178.1(2)
N6A C5A C9A N8A -0.2(2)
C2A C5A C9A N8A 179.6(2)
C9A N8A C10A C11A 123.1(2)
N7A N8A C10A C11A -59.4(3)
C9A N8A C10A C13A 2.9(3)
N7A N8A C10A C13A -179.6(2)
C9A N8A C10A C12A -117.2(3)
N7A N8A C10A C12A 60.3(3)
N8A C10A C11A C14A 179.96(18)
C13A C10A C11A C14A -60.1(3)
C12A C10A C11A C14A 60.0(2)
N8A C10A C12A C15A -179.78(19)
C11A C10A C12A C15A -59.9(3)
C13A C10A C12A C15A 60.3(3)
N8A C10A C13A C16A -179.9(2)
C11A C10A C13A C16A 60.0(3)
C12A C10A C13A C16A -59.8(3)
C10A C11A C14A C17A -60.2(3)
C10A C11A C14A C19A 59.8(3)
C10A C12A C15A C17A 60.3(3)
C10A C12A C15A C18A -60.6(3)
C10A C13A C16A C19A -60.2(3)
C10A C13A C16A C18A 60.2(3)
C18A C15A C17A C14A 58.8(3)
C12A C15A C17A C14A -60.9(3)
C19A C14A C17A C15A -58.6(3)
C11A C14A C17A C15A 60.8(3)
C17A C15A C18A C16A -58.8(3)
C12A C15A C18A C16A 61.2(3)
C19A C16A C18A C15A 58.7(3)
C13A C16A C18A C15A -61.2(3)
C18A C16A C19A C14A -59.2(3)
C13A C16A C19A C14A 60.9(3)
C17A C14A C19A C16A 58.9(3)
C11A C14A C19A C16A -60.5(3)
N1 C2B C5B C9B 10.3(4)
C3B C2B C5B C9B -166.5(2)
N1 C2B C5B N6B -172.2(2)
C3B C2B C5B N6B 11.0(3)
C9B C5B N6B N7B 0.2(3)
C2B C5B N6B N7B -177.8(2)
C5B N6B N7B N8B -0.1(3)
N6B N7B N8B C9B -0.1(3)
N6B N7B N8B C10B 175.3(2)
N7B N8B C9B C5B 0.2(3)
C10B N8B C9B C5B -174.7(2)
N6B C5B C9B N8B -0.2(3)
C2B C5B C9B N8B 177.6(2)
C9B N8B C10B C11C 107.5(7)
N7B N8B C10B C11C -66.9(7)
C9B N8B C10B C12C -133.9(7)
N7B N8B C10B C12C 51.7(7)
C9B N8B C10B C13B -55.3(4)
N7B N8B C10B C13B 130.3(3)
C9B N8B C10B C13C -16.0(7)
N7B N8B C10B C13C 169.6(7)
C9B N8B C10B C11B 65.9(3)
N7B N8B C10B C11B -108.5(3)
C9B N8B C10B C12B -176.4(3)
N7B N8B C10B C12B 9.2(3)
N8B C10B C11B C14B -178.6(3)
C11C C10B C11B C14B 84.3(8)
C12C C10B C11B C14B 31.5(11)
C13B C10B C11B C14B -56.9(4)
C13C C10B C11B C14B -74.4(6)
C12B C10B C11B C14B 61.2(4)
N8B C10B C12B C15B -177.5(3)
C11C C10B C12B C15B -74.1(6)
C12C C10B C12B C15B 91.5(8)
C13B C10B C12B C15B 60.1(4)
C13C C10B C12B C15B 30.5(10)
C11B C10B C12B C15B -58.8(4)
N8B C10B C13B C16B 179.5(3)
C11C C10B C13B C16B 23.7(10)
C12C C10B C13B C16B -78.7(6)
C13C C10B C13B C16B 88.0(9)
C11B C10B C13B C16B 59.0(4)
C12B C10B C13B C16B -58.1(4)
C10B C11B C14B C17B -62.6(4)
C10B C11B C14B C19B 58.3(5)
C10B C12B C15B C18B -60.1(5)
C10B C12B C15B C17B 58.9(5)
C10B C13B C16B C18B 57.1(5)
C10B C13B C16B C19B -61.8(5)
C18B C15B C17B C14B 57.5(5)
C12B C15B C17B C14B -60.8(5)
C19B C14B C17B C15B -56.0(5)
C11B C14B C17B C15B 61.8(5)
C17B C15B C18B C16B -59.1(5)
C12B C15B C18B C16B 59.7(5)
C19B C16B C18B C15B 57.6(5)
C13B C16B C18B C15B -58.6(5)
C17B C14B C19B C16B 53.5(5)
C11B C14B C19B C16B -63.7(4)
C18B C16B C19B C14B -53.3(5)
C13B C16B C19B C14B 64.9(5)
N8B C10B C11C C14C -168.1(9)
C12C C10B C11C C14C 75.5(12)
C13B C10B C11C C14C -12.0(16)
C13C C10B C11C C14C -48.4(13)
C11B C10B C11C C14C -71.2(11)
C12B C10B C11C C14C 85.4(10)
N8B C10B C12C C15C -176.3(9)
C11C C10B C12C C15C -58.5(13)
C13B C10B C12C C15C 76.0(11)
C13C C10B C12C C15C 67.5(13)
C11B C10B C12C C15C -26.1(17)
C12B C10B C12C C15C -73.0(11)
N8B C10B C13C C16C -170.6(9)
C11C C10B C13C C16C 69.0(13)
C12C C10B C13C C16C -55.0(12)
C13B C10B C13C C16C -68.6(11)
C11B C10B C13C C16C 83.5(10)
C12B C10B C13C C16C -17.9(16)
C10B C11C C14C C19C 41.7(17)
C10B C11C C14C C17C -71.5(14)
C10B C12C C15C C17C 46.5(17)
C10B C12C C15C C18C -72.7(15)
C10B C13C C16C C19C -71.1(15)
C10B C13C C16C C18C 52.4(18)
C19C C14C C17C C15C -63.6(19)
C11C C14C C17C C15C 61.6(18)
C18C C15C C17C C14C 64(2)
C12C C15C C17C C14C -52(2)
C19C C16C C18C C15C 56.2(19)
C13C C16C C18C C15C -60.2(19)
C17C C15C C18C C16C -54.9(18)
C12C C15C C18C C16C 67.8(16)
C17C C14C C19C C16C 59.5(18)
C11C C14C C19C C16C -52(2)
C18C C16C C19C C14C -61.2(19)
C13C C16C C19C C14C 62.0(17)
